data_7013013
loop_
_publ_author_name
'Dove, Andrew P.'
'Gibson, Vernon C.'
'Hormnirun, Pimpa'
'Marshall, Edward L.'
'Segal, John A.'
'White, Andrew J. P.'
'Williams, David J.'

_publ_section_title
;
 Low coordinate magnesium chemistry supported by a bulky ?-diketiminate
 ligand
;
_journal_issue 15
_journal_name_full 'Dalton Transactions'
_journal_page_first 3088
_journal_paper_doi 10.1039/b303550f
_journal_year 2003
_chemical_formula_sum 'C72 H114 Cl2 Mg2 N4'
_chemical_formula_weight 1155.19
_chemical_name_systematic
; 
? 
;
_space_group_IT_number 12
_symmetry_cell_setting monoclinic
_symmetry_space_group_name_Hall '-I 2y'
_symmetry_space_group_name_H-M 'I 1 2/m 1'
_atom_sites_solution_hydrogens geom
_atom_sites_solution_primary direct
_atom_sites_solution_secondary difmap
_audit_creation_method SHELXL
_cell_angle_alpha 90.00
_cell_angle_beta 97.653(2)
_cell_angle_gamma 90.00
_cell_formula_units_Z 2
_cell_length_a 12.2182(3)
_cell_length_b 17.9539(10)
_cell_length_c 16.4195(6)
_cell_measurement_reflns_used 22
_cell_measurement_temperature 183(2)
_cell_measurement_theta_max 24.91
_cell_measurement_theta_min 11.06
_cell_volume 3569.8(3)
_computing_cell_refinement 'Siemens XSCANS'
_computing_data_collection 'Siemens XSCANS'
_computing_data_reduction 'Siemens SHELXTL'
_computing_molecular_graphics 'Siemens SHELXTL'
_computing_publication_material 'Siemens SHELXTL'
_computing_structure_refinement 'SHELXL-93 (Sheldrick, 1993)'
_computing_structure_solution 'SHELXS-86 (Sheldrick, 1990)'
_diffrn_ambient_temperature 183(2)
_diffrn_measurement_device 'Siemens P4'
_diffrn_measurement_method '\w scans'
_diffrn_radiation_monochromator graphite
_diffrn_radiation_source 'fine-focus sealed tube'
_diffrn_radiation_type CuK\a
_diffrn_radiation_wavelength 1.54178
_diffrn_reflns_av_R_equivalents 0.0361
_diffrn_reflns_av_sigmaI/netI 0.0301
_diffrn_reflns_limit_h_max 14
_diffrn_reflns_limit_h_min -11
_diffrn_reflns_limit_k_max 11
_diffrn_reflns_limit_k_min -20
_diffrn_reflns_limit_l_max 11
_diffrn_reflns_limit_l_min -19
_diffrn_reflns_number 3183
_diffrn_reflns_theta_max 63.99
_diffrn_reflns_theta_min 3.67
_diffrn_standards_interval_count 97
_diffrn_standards_number 3
_exptl_absorpt_coefficient_mu 1.285
_exptl_absorpt_correction_type none
_exptl_crystal_colour Colourless
_exptl_crystal_density_diffrn 1.075
_exptl_crystal_description prisms
_exptl_crystal_F_000 1264
_exptl_crystal_size_max 0.30
_exptl_crystal_size_mid 0.23
_exptl_crystal_size_min 0.20
_refine_diff_density_max 0.373
_refine_diff_density_min -0.237
_refine_diff_density_rms 0.045
_refine_ls_extinction_coef 0.00032(9)
_refine_ls_extinction_expression Fc^*^=kFc[1+0.001xFc^2^\l^3^/sin(2\q)]^-1/4^
_refine_ls_extinction_method SHELXL
_refine_ls_goodness_of_fit_all 1.073
_refine_ls_goodness_of_fit_obs 1.092
_refine_ls_matrix_type full
_refine_ls_number_parameters 266
_refine_ls_number_reflns 2924
_refine_ls_number_restraints 112
_refine_ls_restrained_S_all 1.109
_refine_ls_restrained_S_obs 1.094
_refine_ls_R_factor_all 0.0596
_refine_ls_R_factor_obs 0.0470
_refine_ls_shift/esd_max -0.002
_refine_ls_shift/esd_mean 0.000
_refine_ls_structure_factor_coef Fsqd
_refine_ls_weighting_details 'w=1/[\s^2^(Fo^2^)+(0.0691P)^2^+2.0001P] where P=(Fo^2^+2Fc^2^)/3'
_refine_ls_weighting_scheme calc
_refine_ls_wR_factor_all 0.1317
_refine_ls_wR_factor_obs 0.1174
_reflns_number_observed 2560
_reflns_number_total 3082
_reflns_observed_criterion >2sigma(I)
_cod_data_source_file b303550f.txt
_cod_data_source_block Compound_7a
_cod_depositor_comments
;
The following automatic conversions were performed:
'_symmetry_cell_setting' value 'Monoclinic' changed to 'monoclinic'
according to '/home/saulius/struct/CIF-dictionaries/cif_core.dic'
dictionary named 'cif_core.dic' version 2.4.1 from 2010-06-29.

Automatic conversion script
Id: cif_fix_enum 1527 2010-12-29 10:47:43Z saulius 

The following automatic conversions were performed:

'_refine_ls_weighting_scheme' value 'calc
w=1/[\s^2^(Fo^2^)+(0.0691P)^2^+2.0001P] where P=(Fo^2^+2Fc^2^)/3' was
changed to 'calc'. New tag '_refine_ls_weighting_details' was
created. The value of the new tag was set to
'w=1/[\s^2^(Fo^2^)+(0.0691P)^2^+2.0001P] where P=(Fo^2^+2Fc^2^)/3'.

Automatic conversion script
Id: cif_fix_values 3143 2015-03-26 13:38:13Z robertas 
;
_cod_original_sg_symbol_H-M I2/m
_cod_original_formula_sum 'C72 H114 N4 Cl2 Mg2'
_cod_database_code 7013013

loop_
_symmetry_equiv_pos_as_xyz
'x, y, z'
'-x, y, -z'
'x+1/2, y+1/2, z+1/2'
'-x+1/2, y+1/2, -z+1/2'
'-x, -y, -z'
'x, -y, z'
'-x+1/2, -y+1/2, -z+1/2'
'x+1/2, -y+1/2, z+1/2'

loop_
_atom_site_aniso_label
_atom_site_aniso_U_11
_atom_site_aniso_U_22
_atom_site_aniso_U_33
_atom_site_aniso_U_23
_atom_site_aniso_U_13
_atom_site_aniso_U_12
Mg 0.0280(4) 0.0211(4) 0.0302(4) 0.000 0.0086(3) 0.000
Cl 0.0271(3) 0.0507(4) 0.0335(3) 0.000 0.0047(2) 0.000
N1 0.0300(7) 0.0207(7) 0.0343(8) 0.0002(6) 0.0067(6) 0.0014(6)
C1 0.0292(9) 0.0297(10) 0.0366(9) 0.0028(7) 0.0071(7) -0.0030(7)
C2 0.0276(13) 0.0344(14) 0.0443(15) 0.000 0.0143(11) 0.000
C3 0.0460(11) 0.0365(11) 0.0616(14) 0.0076(10) 0.0236(10) -0.0051(9)
C4 0.0344(9) 0.0210(8) 0.0429(10) 0.0047(7) 0.0116(8) -0.0003(7)
C5 0.0403(10) 0.0260(9) 0.0523(12) -0.0025(8) 0.0122(9) -0.0038(8)
C6 0.0588(14) 0.0254(10) 0.073(2) -0.0069(10) 0.0186(12) -0.0043(10)
C7 0.0594(14) 0.0252(10) 0.086(2) 0.0081(11) 0.0205(13) 0.0085(10)
C8 0.0519(13) 0.0360(12) 0.069(2) 0.0134(11) 0.0095(11) 0.0120(10)
C9 0.0408(10) 0.0308(10) 0.0491(12) 0.0083(9) 0.0064(9) 0.0041(8)
C10 0.0485(12) 0.0396(11) 0.0568(14) -0.0115(10) 0.0030(10) -0.0061(10)
C11 0.071(2) 0.068(2) 0.059(2) -0.0105(13) 0.0096(13) -0.0109(14)
C12 0.0476(15) 0.100(3) 0.083(2) -0.015(2) 0.0084(13) -0.022(2)
C13 0.0518(13) 0.0431(13) 0.0564(14) 0.0020(10) -0.0105(10) 0.0092(10)
C14 0.062(2) 0.085(2) 0.075(2) -0.009(2) 0.0058(14) -0.022(2)
C15 0.081(2) 0.174(5) 0.072(2) -0.046(3) 0.021(2) -0.035(3)
C21 0.121(14) 0.065(13) 0.107(13) 0.011(10) 0.038(11) 0.006(9)
C22 0.114(10) 0.071(10) 0.102(10) -0.046(13) 0.019(8) -0.040(13)
C23 0.111(11) 0.078(10) 0.088(9) -0.008(18) 0.013(9) -0.034(17)
C24 0.114(12) 0.079(12) 0.085(8) -0.009(9) 0.001(8) -0.023(11)
C25 0.107(10) 0.012(10) 0.090(10) -0.006(7) 0.006(8) 0.002(7)
C26 0.115(11) 0.072(14) 0.057(6) -0.006(7) -0.001(7) -0.002(8)
C27 0.133(12) 0.100(12) 0.066(7) -0.004(22) -0.001(8) 0.009(28)
C31 0.064(14) 0.116(22) 0.111(14) 0.020(26) 0.027(13) 0.017(21)
C32 0.046(8) 0.068(9) 0.070(9) 0.003(8) 0.001(7) -0.008(7)
C33 0.046(5) 0.073(16) 0.079(9) 0.002(9) -0.009(6) -0.009(8)
C34 0.112(14) 0.073(6) 0.105(14) 0.009(9) 0.012(12) 0.041(11)
C35 0.139(18) 0.170(24) 0.132(17) -0.021(16) 0.065(14) 0.007(16)
C36 0.091(16) 0.135(23) 0.121(20) -0.025(15) -0.012(13) -0.008(13)
C37 0.072(16) 0.107(25) 0.138(25) 0.033(23) -0.011(18) 0.000(14)

loop_
_atom_site_label
_atom_site_type_symbol
_atom_site_fract_x
_atom_site_fract_y
_atom_site_fract_z
_atom_site_U_iso_or_equiv
_atom_site_thermal_displace_type
_atom_site_occupancy
_atom_site_calc_flag
_atom_site_refinement_flags
_atom_site_disorder_group
Mg Mg 0.42999(6) 1.0000 0.58400(5) 0.0260(2) Uani 1 d S .
Cl Cl 0.37997(5) 1.0000 0.43704(4) 0.0370(2) Uani 1 d S .
N1 N 0.37264(12) 0.91702(8) 0.65095(9) 0.0281(3) Uani 1 d . .
C1 C 0.29186(15) 0.92940(11) 0.69700(11) 0.0316(4) Uani 1 d . .
C2 C 0.2511(2) 1.0000 0.7122(2) 0.0346(6) Uani 1 d S .
H2A H 0.1850(2) 1.0000 0.7368(2) 0.041 Uiso 1 calc SR .
C3 C 0.2404(2) 0.86553(12) 0.7386(2) 0.0466(5) Uani 1 d . .
H3A H 0.2123(2) 0.88375(12) 0.7881(2) 0.070 Uiso 1 d R .
H3B H 0.2962(2) 0.82702(12) 0.7538(2) 0.070 Uiso 1 d R .
H3C H 0.1794(2) 0.84444(12) 0.7007(2) 0.070 Uiso 1 d R .
C4 C 0.4167(2) 0.84234(10) 0.65167(12) 0.0322(4) Uani 1 d . .
C5 C 0.3704(2) 0.79032(11) 0.59358(14) 0.0390(5) Uani 1 d . .
C6 C 0.4151(2) 0.71845(12) 0.5974(2) 0.0516(6) Uani 1 d . .
H6A H 0.3857(2) 0.68234(12) 0.5582(2) 0.062 Uiso 1 calc R .
C7 C 0.5006(2) 0.69888(12) 0.6568(2) 0.0558(6) Uani 1 d . .
H7A H 0.5288(2) 0.64949(12) 0.6588(2) 0.067 Uiso 1 calc R .
C8 C 0.5455(2) 0.75083(13) 0.7132(2) 0.0522(6) Uani 1 d . .
H8A H 0.6041(2) 0.73678(13) 0.7543(2) 0.063 Uiso 1 calc R .
C9 C 0.5060(2) 0.82396(12) 0.71098(14) 0.0402(5) Uani 1 d . .
C10 C 0.2727(2) 0.80883(13) 0.52922(15) 0.0487(5) Uani 1 d . .
H10A H 0.2543(2) 0.86263(13) 0.53541(15) 0.058 Uiso 1 calc R .
C11 C 0.2998(3) 0.7974(2) 0.4430(2) 0.0659(7) Uani 1 d . .
H11A H 0.2351(3) 0.8099(2) 0.4033(2) 0.099 Uiso 1 calc R .
H11B H 0.3202(3) 0.7453(2) 0.4358(2) 0.099 Uiso 1 calc R .
H11C H 0.3616(3) 0.8298(2) 0.4338(2) 0.099 Uiso 1 calc R .
C12 C 0.1695(2) 0.7627(2) 0.5416(2) 0.0769(9) Uani 1 d . .
H12A H 0.1521(2) 0.7702(2) 0.5976(2) 0.115 Uiso 1 calc R .
H12B H 0.1841(2) 0.7098(2) 0.5331(2) 0.115 Uiso 1 calc R .
H12C H 0.1068(2) 0.7789(2) 0.5021(2) 0.115 Uiso 1 calc R .
C13 C 0.5584(2) 0.88060(14) 0.7733(2) 0.0520(6) Uani 1 d . .
H13A H 0.5291(2) 0.93075(14) 0.7552(2) 0.062 Uiso 1 calc R .
C14 C 0.6830(2) 0.8837(2) 0.7775(2) 0.0743(9) Uani 1 d . .
H14A H 0.7027(2) 0.8927(2) 0.7224(2) 0.111 Uiso 1 calc R .
H14B H 0.7148(2) 0.8362(2) 0.7984(2) 0.111 Uiso 1 calc R .
H14C H 0.7120(2) 0.9241(2) 0.8143(2) 0.111 Uiso 1 calc R .
C15 C 0.5274(3) 0.8667(3) 0.8578(2) 0.108(2) Uani 1 d U .
H15A H 0.4469(3) 0.8648(3) 0.8548(2) 0.162 Uiso 1 calc R .
H15B H 0.5562(3) 0.9071(3) 0.8947(2) 0.162 Uiso 1 calc R .
H15C H 0.5591(3) 0.8192(3) 0.8789(2) 0.162 Uiso 1 calc R .
C21 C 0.7678(8) 0.5194(10) 0.4656(8) 0.095(6) Uani 0.25 d PGDU -1
H21A H 0.8120(9) 0.5137(14) 0.4203(9) 0.143 Uiso 0.25 d PG -1
H21B H 0.7972(7) 0.4868(15) 0.5112(11) 0.143 Uiso 0.25 d PG -1
H21C H 0.7711(10) 0.5713(11) 0.4842(15) 0.143 Uiso 0.25 d PG -1
C22 C 0.6515(8) 0.4989(10) 0.4368(8) 0.096(6) Uani 0.50 d SPGDU -1
H22A H 0.6494(11) 0.4481(14) 0.4131(17) 0.115 Uiso 0.25 d PG -1
H22B H 0.6210(9) 0.5337(17) 0.3928(8) 0.115 Uiso 0.25 d PG -1
C23 C 0.5800(7) 0.5011(8) 0.5057(6) 0.093(6) Uani 0.50 d SPGDU -1
H23A H 0.6046(8) 0.4618(15) 0.5463(13) 0.111 Uiso 0.25 d PG -1
H23B H 0.5896(8) 0.5498(12) 0.5339(11) 0.111 Uiso 0.25 d PG -1
C24 C 0.4631(7) 0.4901(6) 0.4754(7) 0.094(6) Uani 0.25 d PGDU -1
H24A H 0.4549(10) 0.4404(10) 0.4491(17) 0.113 Uiso 0.25 d PG -1
H24B H 0.4415(8) 0.5275(13) 0.4319(7) 0.113 Uiso 0.25 d PG -1
C25 C 0.3822(6) 0.4910(11) 0.5373(6) 0.070(6) Uani 0.25 d PGDU -1
H25A H 0.3785(8) 0.4460(15) 0.5643(15) 0.085 Uiso 0.25 d PG -1
H25B H 0.4099(7) 0.5317(18) 0.5800(8) 0.085 Uiso 0.25 d PG -1
C26 C 0.2676(7) 0.5173(10) 0.4999(6) 0.082(6) Uani 0.25 d PGDU -1
H26A H 0.2496(7) 0.4930(15) 0.4457(5) 0.099 Uiso 0.25 d PG -1
H26B H 0.2651(10) 0.5719(10) 0.4913(17) 0.099 Uiso 0.25 d PG -1
C27 C 0.1836(6) 0.4957(15) 0.5540(6) 0.101(5) Uani 0.25 d PGDU -1
H27A H 0.1093(6) 0.5019(14) 0.5239(6) 0.152 Uiso 0.50 d SPG -1
H27B H 0.1918(8) 0.5274(21) 0.6030(8) 0.152 Uiso 0.25 d PG -1
H27C H 0.1946(8) 0.4435(17) 0.5705(15) 0.152 Uiso 0.25 d PG -1
C31 C 0.4251(36) 0.5048(31) 1.2193(20) 0.095(10) Uani 0.25 d PDU -1
H31A H 0.4085(36) 0.4702(31) 1.2621(20) 0.143 Uiso 0.25 calc PR -1
H31B H 0.3630(36) 0.5392(31) 1.2058(20) 0.143 Uiso 0.25 calc PR -1
H31C H 0.4919(36) 0.5332(31) 1.2392(20) 0.143 Uiso 0.25 calc PR -1
C32 C 0.4433(21) 0.4623(13) 1.1449(15) 0.062(4) Uani 0.25 d PDU -1
H32A H 0.3763(21) 0.4329(13) 1.1259(15) 0.074 Uiso 0.25 calc PR -1
H32B H 0.5050(21) 0.4270(13) 1.1594(15) 0.074 Uiso 0.25 calc PR -1
C33 C 0.4691(13) 0.5106(16) 1.0766(11) 0.067(6) Uani 0.25 d PDU -1
H33A H 0.4012(13) 0.5373(16) 1.0532(11) 0.081 Uiso 0.25 calc PR -1
H33B H 0.5241(13) 0.5484(16) 1.0987(11) 0.081 Uiso 0.25 calc PR -1
C34 C 0.5127(28) 0.4689(7) 1.0103(16) 0.097(7) Uani 0.25 d PDU -1
H34A H 0.4574(28) 0.4315(7) 0.9874(16) 0.116 Uiso 0.25 calc PR -1
H34B H 0.5803(28) 0.4419(7) 1.0336(16) 0.116 Uiso 0.25 calc PR -1
C35 C 0.5390(27) 0.5184(20) 0.9429(16) 0.143(13) Uani 0.25 d PDU -1
H35A H 0.6050(27) 0.5489(20) 0.9617(16) 0.171 Uiso 0.25 calc PR -1
H35B H 0.4762(27) 0.5522(20) 0.9254(16) 0.171 Uiso 0.25 calc PR -1
C36 C 0.5604(37) 0.4693(21) 0.8728(18) 0.118(15) Uani 0.25 d PDU -1
H36A H 0.6265(37) 0.4381(21) 0.8891(18) 0.142 Uiso 0.25 calc PR -1
H36B H 0.4965(37) 0.4360(21) 0.8569(18) 0.142 Uiso 0.25 calc PR -1
C37 C 0.5785(41) 0.5184(26) 0.8025(20) 0.108(13) Uani 0.25 d PDU -1
H37A H 0.5928(41) 0.4876(26) 0.7557(20) 0.162 Uiso 0.25 calc PR -1
H37B H 0.6421(41) 0.5509(26) 0.8188(20) 0.162 Uiso 0.25 calc PR -1
H37C H 0.5126(41) 0.5489(26) 0.7867(20) 0.162 Uiso 0.25 calc PR -1

loop_
_atom_type_symbol
_atom_type_description
_atom_type_scat_dispersion_real
_atom_type_scat_dispersion_imag
_atom_type_scat_source
C C 0.0181 0.0091 'International Tables Vol C Tables 4.2.6.8 and 6.1.1.4'
H H 0.0000 0.0000 'International Tables Vol C Tables 4.2.6.8 and 6.1.1.4'
N N 0.0311 0.0180 'International Tables Vol C Tables 4.2.6.8 and 6.1.1.4'
Mg Mg 0.1719 0.1771 'International Tables Vol C Tables 4.2.6.8 and 6.1.1.4'
Cl Cl 0.3639 0.7018 'International Tables Vol C Tables 4.2.6.8 and 6.1.1.4'

loop_
_geom_angle_atom_site_label_1
_geom_angle_atom_site_label_2
_geom_angle_atom_site_label_3
_geom_angle
_geom_angle_site_symmetry_1
_geom_angle_site_symmetry_3
_geom_angle_publ_flag
N1 Mg N1 94.38(9) . 6_575 ?
N1 Mg Cl 119.32(5) . 5_676 ?
N1 Mg Cl 119.32(5) 6_575 5_676 ?
N1 Mg Cl 118.84(5) . . ?
N1 Mg Cl 118.84(5) 6_575 . ?
Cl Mg Cl 88.68(3) 5_676 . ?
N1 Mg Mg 132.81(4) . 5_676 ?
N1 Mg Mg 132.81(4) 6_575 5_676 ?
Cl Mg Mg 44.54(2) 5_676 5_676 ?
Cl Mg Mg 44.15(2) . 5_676 ?
Mg Cl Mg 91.32(3) 5_676 . ?
C1 N1 C4 116.82(15) . . ?
C1 N1 Mg 121.14(12) . . ?
C4 N1 Mg 122.04(11) . . ?
N1 C1 C2 124.0(2) . . ?
N1 C1 C3 120.7(2) . . ?
C2 C1 C3 115.3(2) . . ?
C1 C2 C1 130.4(2) . 6_575 ?
C5 C4 C9 121.5(2) . . ?
C5 C4 N1 119.8(2) . . ?
C9 C4 N1 118.6(2) . . ?
C6 C5 C4 117.7(2) . . ?
C6 C5 C10 119.9(2) . . ?
C4 C5 C10 122.4(2) . . ?
C7 C6 C5 121.5(2) . . ?
C8 C7 C6 120.0(2) . . ?
C7 C8 C9 121.0(2) . . ?
C8 C9 C4 118.2(2) . . ?
C8 C9 C13 119.8(2) . . ?
C4 C9 C13 121.9(2) . . ?
C11 C10 C5 111.8(2) . . ?
C11 C10 C12 109.6(2) . . ?
C5 C10 C12 111.7(2) . . ?
C15 C13 C14 109.8(2) . . ?
C15 C13 C9 112.0(2) . . ?
C14 C13 C9 112.6(2) . . ?
C21 C22 C23 112.2 . . ?
C24 C23 C22 112.1 . . ?
C23 C24 C25 117.8 . . ?
C24 C25 C26 112.4 . . ?
C27 C26 C25 110.3 . . ?
C31 C32 C33 113.1(22) . . ?
C34 C33 C32 113.2(21) . . ?
C33 C34 C35 112.3(14) . . ?
C34 C35 C36 107.2(22) . . ?
C37 C36 C35 107.8(22) . . ?

loop_
_geom_bond_atom_site_label_1
_geom_bond_atom_site_label_2
_geom_bond_distance
_geom_bond_site_symmetry_2
_geom_bond_publ_flag
Mg N1 2.031(2) . ?
Mg N1 2.031(2) 6_575 ?
Mg Cl 2.3926(10) 5_676 ?
Mg Cl 2.4091(10) . ?
Mg Mg 3.434(2) 5_676 ?
Cl Mg 2.3926(10) 5_676 ?
N1 C1 1.339(2) . ?
N1 C4 1.444(2) . ?
C1 C2 1.397(2) . ?
C1 C3 1.513(3) . ?
C2 C1 1.397(2) 6_575 ?
C4 C5 1.400(3) . ?
C4 C9 1.402(3) . ?
C5 C6 1.399(3) . ?
C5 C10 1.522(3) . ?
C6 C7 1.376(4) . ?
C7 C8 1.376(4) . ?
C8 C9 1.397(3) . ?
C9 C13 1.522(3) . ?
C10 C11 1.511(4) . ?
C10 C12 1.544(4) . ?
C13 C15 1.507(4) . ?
C13 C14 1.515(4) . ?
C21 C22 1.48 . ?
C22 C23 1.52 . ?
C23 C24 1.46 . ?
C24 C25 1.51 . ?
C25 C26 1.53 . ?
C26 C27 1.50 . ?
C31 C32 1.48(2) . ?
C32 C33 1.48(2) . ?
C33 C34 1.48(2) . ?
C34 C35 1.49(2) . ?
C35 C36 1.50(2) . ?
C36 C37 1.49(2) . ?
